data_2011893
loop_
_publ_author_name
'Pilati, Tullio'
'Casalone, Gianluigi'

_publ_section_title
;
 Two 17-hydroxy-9(10\\rightarrow 5)-<i>abeo</i>-estr-4-ene-3,10-diones
;
_journal_issue 4
_journal_name_full 'Acta Crystallographica Section C'
_journal_page_first 495
_journal_page_last 496
_journal_paper_doi 10.1107/S0108270101001767
_journal_volume 57
_journal_year 2001
_chemical_formula_sum 'C18 H26 O3'
_chemical_formula_weight 290.39
_chemical_name_systematic
;
 (5S,9S,17S)-9(10\\rightarrow5)-abeo-4,5-dihydroestrene-17-hydroxy-3,10-dione
;
_space_group_IT_number 19
_symmetry_cell_setting orthorhombic
_symmetry_space_group_name_Hall 'P 2ac 2ab'
_symmetry_space_group_name_H-M 'P 21 21 21'
_audit_creation_method SHELXL-97
_cell_angle_alpha 90.00
_cell_angle_beta 90.00
_cell_angle_gamma 90.00
_cell_formula_units_Z 4
_cell_length_a 6.5843(5)
_cell_length_b 10.4040(7)
_cell_length_c 22.3443(12)
_cell_measurement_reflns_used 52
_cell_measurement_temperature 293(2)
_cell_measurement_theta_max 14.745
_cell_measurement_theta_min 5.172
_cell_volume 1530.65(18)
_computing_cell_refinement XSCANS
_computing_data_collection 'XSCANS (Bruker, 1997)'
_computing_data_reduction XSCANS
_computing_molecular_graphics 'ORTEPIII (Burnett & Johnson, 1996)'
_computing_publication_material 'SHELXL97 (Sheldrick, 1997) and  PARSTCIF (Nardelli, 1991)'
_computing_structure_refinement 'SHELXL97 (Sheldrick, 1997)'
_computing_structure_solution 'SIR92 (Altomare et al. 1994)'
_diffrn_ambient_temperature 293(2)
_diffrn_measured_fraction_theta_full 1.000
_diffrn_measured_fraction_theta_max 1.000
_diffrn_measurement_device 'Bruker P4'
_diffrn_measurement_method '2\q/\w scans'
_diffrn_radiation_monochromator graphite
_diffrn_radiation_source 'fine-focus sealed tube'
_diffrn_radiation_type MoK\a
_diffrn_radiation_wavelength .71073
_diffrn_reflns_av_R_equivalents .0180
_diffrn_reflns_av_sigmaI/netI .0269
_diffrn_reflns_limit_h_max 9
_diffrn_reflns_limit_h_min 0
_diffrn_reflns_limit_k_max 14
_diffrn_reflns_limit_k_min 0
_diffrn_reflns_limit_l_max 31
_diffrn_reflns_limit_l_min 0
_diffrn_reflns_number 5088
_diffrn_reflns_theta_full 30.00
_diffrn_reflns_theta_max 30.00
_diffrn_reflns_theta_min 1.82
_diffrn_standards_decay_% .0
_diffrn_standards_interval_count 197
_diffrn_standards_number 3
_exptl_absorpt_coefficient_mu .084
_exptl_absorpt_correction_type none
_exptl_crystal_colour colourless
_exptl_crystal_density_diffrn 1.260
_exptl_crystal_density_method 'not measured'
_exptl_crystal_description cubic
_exptl_crystal_F_000 632
_exptl_crystal_size_max .32
_exptl_crystal_size_mid .30
_exptl_crystal_size_min .30
_refine_diff_density_max .238
_refine_diff_density_min -.128
_refine_ls_abs_structure_details 'based on the reagents configuration'
_refine_ls_extinction_coef .0151(19)
_refine_ls_extinction_method 'SHELXL97 (Sheldrick, 1997)'
_refine_ls_goodness_of_fit_ref .979
_refine_ls_hydrogen_treatment refall
_refine_ls_matrix_type full
_refine_ls_number_parameters 295
_refine_ls_number_reflns 2577
_refine_ls_number_restraints 0
_refine_ls_restrained_S_all .979
_refine_ls_R_factor_all .0426
_refine_ls_R_factor_gt .0345
_refine_ls_shift/su_max .014
_refine_ls_shift/su_mean .002
_refine_ls_structure_factor_coef Fsqd
_refine_ls_weighting_details 'calc w = 1/[\s^2^(Fo^2^)+(0.0474P)^2^] where P=(Fo^2^+2Fc^2^)/3'
_refine_ls_weighting_scheme calc
_refine_ls_wR_factor_ref .0861
_reflns_number_gt 2216
_reflns_number_total 2577
_reflns_threshold_expression I>2\s(I)
_cod_data_source_file na1501.cif
_cod_data_source_block II
_cod_depositor_comments
;
The following automatic conversions were performed:
'_geom_bond_publ_flag' value 'NO' changed to 'no' according to
'/home/saulius/struct/CIF-dictionaries/cif_core.dic' dictionary named
'cif_core.dic' version 2.4.1 from 2010-06-29 (50 times).

Automatic conversion script
Id: cif_fix_enum 1527 2010-12-29 10:47:43Z saulius 

The following automatic conversions were performed:

'_geom_bond_publ_flag' value 'NO' changed to 'no' according to
/home/saulius/struct/CIF-dictionaries/cif_core.dic dictionary named
'cif_core.dic' version 2.4.1 from 2010-06-29 (50
times).

'_geom_angle_publ_flag' value 'NO' changed to 'no' according
to /home/saulius/struct/CIF-dictionaries/cif_core.dic dictionary
named 'cif_core.dic' version 2.4.1 from 2010-06-29 (103
times).

'_geom_torsion_publ_flag' value 'NO' changed to 'no'
according to /home/saulius/struct/CIF-dictionaries/cif_core.dic
dictionary named 'cif_core.dic' version 2.4.1 from 2010-06-29 (59
times).

Automatic conversion script
Id: cif_fix_values 1715 2011-07-08 13:25:40Z adriana 
;
_cod_database_code 2011893
_cod_database_fobs_code 2011893

loop_
_symmetry_equiv_pos_as_xyz
'x, y, z'
'-x+1/2, -y, z+1/2'
'-x, y+1/2, -z+1/2'
'x+1/2, -y+1/2, -z'

loop_
_atom_site_label
_atom_site_fract_x
_atom_site_fract_y
_atom_site_fract_z
_atom_site_U_iso_or_equiv
_atom_site_adp_type
_atom_site_calc_flag
_atom_site_refinement_flags
_atom_site_occupancy
_atom_site_disorder_assembly
_atom_site_disorder_group
_atom_site_type_symbol
O19 .1030(3) .19403(14) .47279(6) .0569(4) Uani d . 1 . . O
O20 -.5437(2) -.03301(17) .56061(6) .0551(4) Uani d . 1 . . O
O21 .1927(3) .12774(15) .17262(5) .0534(4) Uani d . 1 . . O
C1 -.0470(3) .11623(19) .56149(7) .0383(4) Uani d . 1 . . C
C2 -.2020(3) .0201(2) .58502(7) .0424(4) Uani d . 1 . . C
C3 -.3757(3) -.00555(16) .54299(7) .0362(3) Uani d . 1 . . C
C4 -.3315(2) .00163(19) .47690(7) .0353(3) Uani d . 1 . . C
C5 -.1060(2) .00540(14) .45926(6) .0270(3) Uani d . 1 . . C
C6 .0112(3) -.12198(17) .47397(7) .0373(4) Uani d . 1 . . C
C7 .1479(3) -.15174(16) .41949(7) .0344(3) Uani d . 1 . . C
C8 .1384(2) -.03157(14) .38011(6) .0257(3) Uani d . 1 . . C
C9 -.0801(2) .01390(15) .39076(6) .0264(3) Uani d . 1 . . C
C10 -.0064(3) .11301(16) .49474(7) .0332(3) Uani d . 1 . . C
C11 -.1399(3) .13468(17) .35637(7) .0348(3) Uani d . 1 . . C
C12 -.0963(3) .11458(18) .28913(7) .0350(3) Uani d . 1 . . C
C13 .1244(2) .07441(14) .27837(6) .0280(3) Uani d . 1 . . C
C14 .1701(2) -.04966(15) .31347(6) .0271(3) Uani d . 1 . . C
C15 .3764(3) -.09394(19) .28954(7) .0378(4) Uani d . 1 . . C
C16 .3706(3) -.0527(2) .22287(7) .0424(4) Uani d . 1 . . C
C17 .1735(3) .02574(17) .21490(7) .0359(3) Uani d . 1 . . C
C18 .2685(3) .18544(18) .29372(8) .0377(4) Uani d . 1 . . C
H1A -.099(3) .204(2) .5700(9) .049(6) Uiso d . 1 . . H
H1B .085(4) .105(2) .5799(10) .057(6) Uiso d . 1 . . H
H2A -.249(4) .043(2) .6212(10) .053(6) Uiso d . 1 . . H
H2B -.141(4) -.067(2) .5914(10) .058(7) Uiso d . 1 . . H
H4A -.410(4) -.073(2) .4592(10) .054(6) Uiso d . 1 . . H
H4B -.391(4) .079(2) .4628(10) .059(7) Uiso d . 1 . . H
H6A -.084(3) -.191(2) .4782(10) .054(6) Uiso d . 1 . . H
H6B .102(3) -.111(2) .5103(10) .053(6) Uiso d . 1 . . H
H7A .091(3) -.2261(19) .3971(8) .039(5) Uiso d . 1 . . H
H7B .289(4) -.173(2) .4326(9) .053(6) Uiso d . 1 . . H
H8 .228(3) .0330(18) .3964(7) .031(5) Uiso d . 1 . . H
H9 -.167(3) -.0544(18) .3737(8) .034(5) Uiso d . 1 . . H
H11A -.285(3) .155(2) .3603(9) .049(6) Uiso d . 1 . . H
H11B -.061(3) .2109(17) .3726(8) .036(5) Uiso d . 1 . . H
H12A -.186(4) .046(2) .2742(9) .052(6) Uiso d . 1 . . H
H12B -.129(3) .192(2) .2681(8) .039(5) Uiso d . 1 . . H
H14 .068(3) -.1142(17) .3010(8) .029(4) Uiso d . 1 . . H
H15A .408(3) -.1849(19) .2948(9) .041(5) Uiso d . 1 . . H
H15B .491(3) -.0506(18) .3115(8) .033(5) Uiso d . 1 . . H
H16A .375(4) -.126(2) .1970(10) .064(7) Uiso d . 1 . . H
H16B .485(4) .002(2) .2131(10) .059(7) Uiso d . 1 . . H
H17 .056(3) -.0275(17) .2028(8) .030(4) Uiso d . 1 . . H
H20A .409(4) .164(3) .2851(12) .068(8) Uiso d . 1 . . H
H20B .252(4) .209(2) .3355(10) .059(6) Uiso d . 1 . . H
H20C .246(4) .260(3) .2679(10) .064(7) Uiso d . 1 . . H
H21 .154(4) .095(2) .1411(11) .059(7) Uiso d . 1 . . H

loop_
_atom_site_aniso_label
_atom_site_aniso_U_11
_atom_site_aniso_U_22
_atom_site_aniso_U_33
_atom_site_aniso_U_12
_atom_site_aniso_U_13
_atom_site_aniso_U_23
O19 .0715(10) .0547(8) .0444(7) -.0322(8) .0118(7) -.0098(6)
O20 .0423(7) .0836(10) .0395(6) -.0083(8) .0123(6) .0056(7)
O21 .0760(10) .0593(8) .0249(5) -.0094(9) -.0026(6) .0077(6)
C1 .0395(8) .0482(10) .0274(7) -.0020(8) -.0029(6) -.0064(7)
C2 .0489(10) .0548(11) .0234(7) -.0028(9) .0026(7) -.0009(7)
C3 .0384(8) .0395(8) .0306(7) -.0005(8) .0065(6) .0019(6)
C4 .0319(7) .0483(9) .0257(6) -.0070(8) .0027(6) -.0010(7)
C5 .0284(6) .0308(7) .0217(5) -.0020(6) .0014(5) -.0011(5)
C6 .0492(9) .0350(8) .0277(6) .0031(8) .0043(7) .0067(6)
C7 .0399(8) .0322(7) .0311(7) .0057(7) .0023(7) .0048(6)
C8 .0263(6) .0282(7) .0227(6) .0006(6) -.0004(5) .0000(5)
C9 .0262(6) .0312(7) .0218(6) -.0001(6) .0005(5) .0007(5)
C10 .0344(7) .0355(7) .0296(6) -.0022(7) -.0006(6) -.0032(6)
C11 .0355(8) .0393(8) .0296(7) .0099(7) .0038(6) .0067(6)
C12 .0338(8) .0438(8) .0272(7) .0052(7) -.0017(6) .0083(7)
C13 .0294(7) .0330(7) .0216(5) -.0031(6) -.0019(5) .0010(5)
C14 .0263(6) .0313(7) .0237(6) -.0010(6) .0007(5) -.0016(5)
C15 .0350(8) .0470(9) .0313(7) .0060(8) .0052(7) -.0016(7)
C16 .0446(10) .0531(10) .0294(7) .0017(9) .0098(7) -.0045(7)
C17 .0412(8) .0439(9) .0226(6) -.0076(8) -.0012(6) -.0024(6)
C18 .0443(10) .0380(8) .0308(7) -.0115(7) -.0004(7) -.0006(7)

loop_
_atom_type_symbol
_atom_type_description
_atom_type_scat_dispersion_real
_atom_type_scat_dispersion_imag
_atom_type_scat_source
C C .0033 .0016 'International Tables Vol C Tables 4.2.6.8 and 6.1.1.4'
H H .0000 .0000 'International Tables Vol C Tables 4.2.6.8 and 6.1.1.4'
O O .0106 .0060 'International Tables Vol C Tables 4.2.6.8 and 6.1.1.4'

loop_
_geom_angle_atom_site_label_1
_geom_angle_atom_site_label_2
_geom_angle_atom_site_label_3
_geom_angle
_geom_angle_publ_flag
C17 O21 H21 103.7(17) no
C10 C1 C2 116.33(14) no
C10 C1 H1A 105.6(12) no
C2 C1 H1A 107.9(13) no
C10 C1 H1B 104.8(13) no
C2 C1 H1B 112.3(14) no
H1A C1 H1B 110(2) no
C3 C2 C1 114.27(14) no
C3 C2 H2A 110.2(15) no
C1 C2 H2A 111.6(15) no
C3 C2 H2B 103.5(14) no
C1 C2 H2B 112.0(14) no
H2A C2 H2B 104.5(19) no
O20 C3 C2 122.34(14) no
O20 C3 C4 120.51(15) no
C2 C3 C4 117.15(14) no
C3 C4 C5 116.05(13) no
C3 C4 H4A 104.3(13) no
C5 C4 H4A 114.5(14) no
C3 C4 H4B 106.8(14) no
C5 C4 H4B 107.0(16) no
H4A C4 H4B 107.8(18) no
C10 C5 C4 107.56(13) no
C10 C5 C9 115.31(12) no
C4 C5 C9 111.26(12) no
C10 C5 C6 107.50(12) no
C4 C5 C6 113.58(13) no
C9 C5 C6 101.66(11) no
C7 C6 C5 106.90(12) no
C7 C6 H6A 108.0(13) no
C5 C6 H6A 109.5(13) no
C7 C6 H6B 107.9(12) no
C5 C6 H6B 111.4(12) no
H6A C6 H6B 112.9(17) no
C8 C7 C6 105.39(13) no
C8 C7 H7A 109.2(11) no
C6 C7 H7A 109.4(11) no
C8 C7 H7B 112.9(13) no
C6 C7 H7B 110.8(12) no
H7A C7 H7B 109.0(17) no
C14 C8 C7 117.26(12) no
C14 C8 C9 108.68(11) no
C7 C8 C9 101.61(12) no
C14 C8 H8 111.8(10) no
C7 C8 H8 109.0(10) no
C9 C8 H8 107.6(11) no
C11 C9 C8 114.72(12) no
C11 C9 C5 121.26(13) no
C8 C9 C5 103.89(11) no
C11 C9 H9 104.3(11) no
C8 C9 H9 105.3(11) no
C5 C9 H9 106.1(10) no
O19 C10 C1 119.18(15) no
O19 C10 C5 123.86(14) no
C1 C10 C5 116.96(14) no
C9 C11 C12 109.32(13) no
C9 C11 H11A 112.3(13) no
C12 C11 H11A 107.2(12) no
C9 C11 H11B 109.4(10) no
C12 C11 H11B 111.0(10) no
H11A C11 H11B 107.6(17) no
C13 C12 C11 111.48(13) no
C13 C12 H12A 108.5(13) no
C11 C12 H12A 108.4(12) no
C13 C12 H12B 111.5(12) no
C11 C12 H12B 108.8(12) no
H12A C12 H12B 108.0(17) no
C12 C13 C18 110.28(14) no
C12 C13 C14 109.54(13) no
C18 C13 C14 113.36(13) no
C12 C13 C17 115.70(13) no
C18 C13 C17 108.88(13) no
C14 C13 C17 98.75(12) no
C8 C14 C15 120.19(13) no
C8 C14 C13 111.67(12) no
C15 C14 C13 104.35(12) no
C8 C14 H14 105.5(10) no
C15 C14 H14 107.5(10) no
C13 C14 H14 107.0(10) no
C14 C15 C16 103.31(14) no
C14 C15 H15A 116.1(12) no
C16 C15 H15A 112.9(12) no
C14 C15 H15B 111.1(10) no
C16 C15 H15B 111.3(10) no
H15A C15 H15B 102.4(16) no
C17 C16 C15 106.14(13) no
C17 C16 H16A 112.1(15) no
C15 C16 H16A 111.1(14) no
C17 C16 H16B 108.4(13) no
C15 C16 H16B 111.2(14) no
H16A C16 H16B 107.9(19) no
O21 C17 C16 113.29(15) no
O21 C17 C13 112.57(14) no
C16 C17 C13 104.13(12) no
O21 C17 H17 107.7(10) no
C16 C17 H17 113.3(11) no
C13 C17 H17 105.7(10) no
C13 C18 H20A 111.7(16) no
C13 C18 H20B 109.4(14) no
H20A C18 H20B 111(2) no
C13 C18 H20C 111.9(14) no
H20A C18 H20C 102(2) no
H20B C18 H20C 110.5(19) no

loop_
_geom_bond_atom_site_label_1
_geom_bond_atom_site_label_2
_geom_bond_site_symmetry_2
_geom_bond_distance
_geom_bond_publ_flag
O19 C10 . 1.212(2) no
O20 C3 . 1.208(2) no
O21 C17 . 1.426(2) no
O21 H21 . .82(2) no
C1 C10 . 1.516(2) no
C1 C2 . 1.522(3) no
C1 H1A . .99(2) no
C1 H1B . .97(2) no
C2 C3 . 1.504(3) no
C2 H2A . .90(2) no
C2 H2B . 1.00(2) no
C3 C4 . 1.507(2) no
C4 C5 . 1.537(2) no
C4 H4A . 1.01(2) no
C4 H4B . .95(2) no
C5 C10 . 1.521(2) no
C5 C9 . 1.5424(19) no
C5 C6 . 1.568(2) no
C6 C7 . 1.545(2) no
C6 H6A . .96(2) no
C6 H6B . 1.01(2) no
C7 C8 . 1.530(2) no
C7 H7A . .995(19) no
C7 H7B . 1.00(2) no
C8 C14 . 1.5154(18) no
C8 C9 . 1.533(2) no
C8 H8 . .967(19) no
C9 C11 . 1.525(2) no
C9 H9 . .990(19) no
C11 C12 . 1.544(2) no
C11 H11A . .98(2) no
C11 H11B . 1.014(19) no
C12 C13 . 1.531(2) no
C12 H12A . .99(2) no
C12 H12B . .95(2) no
C13 C18 . 1.534(2) no
C13 C14 . 1.540(2) no
C13 C17 . 1.540(2) no
C14 C15 . 1.531(2) no
C14 H14 . .991(18) no
C15 C16 . 1.551(2) no
C15 H15A . .98(2) no
C15 H15B . 1.006(19) no
C16 C17 . 1.543(3) no
C16 H16A . .96(2) no
C16 H16B . .97(2) no
C17 H17 . .991(19) no
C18 H20A . .97(3) no
C18 H20B . .97(2) no
C18 H20C . .98(3) no

loop_
_geom_torsion_atom_site_label_1
_geom_torsion_atom_site_label_2
_geom_torsion_atom_site_label_3
_geom_torsion_atom_site_label_4
_geom_torsion
_geom_torsion_publ_flag
C10 C1 C2 C3 -35.3(2) no
C1 C2 C3 O20 -149.19(19) no
C1 C2 C3 C4 32.0(2) no
O20 C3 C4 C5 -166.03(17) no
C2 C3 C4 C5 12.8(2) no
C3 C4 C5 C10 -52.31(19) no
C3 C4 C5 C9 -179.49(14) no
C3 C4 C5 C6 66.53(19) no
C10 C5 C6 C7 -103.93(15) no
C4 C5 C6 C7 137.20(14) no
C9 C5 C6 C7 17.59(16) no
C5 C6 C7 C8 10.05(18) no
C6 C7 C8 C14 -152.13(14) no
C6 C7 C8 C9 -33.86(16) no
C14 C8 C9 C11 -55.18(16) no
C7 C8 C9 C11 -179.44(13) no
C14 C8 C9 C5 170.21(12) no
C7 C8 C9 C5 45.94(14) no
C10 C5 C9 C11 -53.97(19) no
C4 C5 C9 C11 68.87(19) no
C6 C5 C9 C11 -169.90(14) no
C10 C5 C9 C8 76.88(16) no
C4 C5 C9 C8 -160.28(13) no
C6 C5 C9 C8 -39.05(14) no
C2 C1 C10 O19 174.09(18) no
C2 C1 C10 C5 -6.5(2) no
C4 C5 C10 O19 -131.77(18) no
C9 C5 C10 O19 -7.0(2) no
C6 C5 C10 O19 105.57(19) no
C4 C5 C10 C1 48.86(19) no
C9 C5 C10 C1 173.64(14) no
C6 C5 C10 C1 -73.80(17) no
C8 C9 C11 C12 53.84(18) no
C5 C9 C11 C12 179.89(13) no
C9 C11 C12 C13 -54.33(19) no
C11 C12 C13 C18 -67.68(18) no
C11 C12 C13 C14 57.74(17) no
C11 C12 C13 C17 168.22(14) no
C7 C8 C14 C15 -66.1(2) no
C9 C8 C14 C15 179.53(14) no
C7 C8 C14 C13 171.27(13) no
C9 C8 C14 C13 56.86(15) no
C12 C13 C14 C8 -59.65(15) no
C18 C13 C14 C8 63.97(17) no
C17 C13 C14 C8 179.00(13) no
C12 C13 C14 C15 169.03(13) no
C18 C13 C14 C15 -67.35(16) no
C17 C13 C14 C15 47.68(14) no
C8 C14 C15 C16 -159.99(14) no
C13 C14 C15 C16 -33.84(17) no
C14 C15 C16 C17 6.3(2) no
C15 C16 C17 O21 145.84(15) no
C15 C16 C17 C13 23.21(19) no
C12 C13 C17 O21 77.40(19) no
C18 C13 C17 O21 -47.42(19) no
C14 C13 C17 O21 -165.89(14) no
C12 C13 C17 C16 -159.50(14) no
C18 C13 C17 C16 75.68(17) no
C14 C13 C17 C16 -42.78(15) no

loop_
_cod_related_entry_id
_cod_related_entry_database
_cod_related_entry_code
1 ChemSpider 21182165
